data_4327258
loop_
_publ_author_name
'Hirofumi Nakamura'
'Yukinari Sunatsuki'
'Masaaki Kojima'
'Naohide Matsumoto'

_publ_contact_author_email kojima@cc.okayama-u.ac.jp
_publ_contact_author_fax +81-86-251-7842
_publ_contact_author_name 'Masaaki KOJIMA'
_publ_contact_author_phone +81-86-251-7842
_publ_section_title
;
 Chiral Recognition and Conglomerate Crystallization Induced by
 Self-Organization of Cobalt(III) Complexes of a Tripodal Ligand
 Containing Three Imidazole Groups
;
_journal_name_full 'Inorganic Chemistry'
_journal_page_first 8170
_journal_page_last 8181
_journal_paper_doi 10.1021/ic070286+
_journal_volume 46
_journal_year 2007
_chemical_absolute_configuration 'CHOOSE rm ad rmad syn or unk'
_chemical_formula_moiety 'C18 H30.50 Br1.50 Co N10 O4 '
_chemical_formula_sum 'C18 H30.5 Br1.5 Co N10 O4'
_chemical_formula_weight 629.79
_space_group_IT_number 143
_symmetry_cell_setting trigonal
_symmetry_Int_Tables_number 143
_symmetry_space_group_name_Hall 'P 3'
_symmetry_space_group_name_H-M 'P 3'
_cell_angle_alpha 90.0000
_cell_angle_beta 90.0000
_cell_angle_gamma 120.0000
_cell_formula_units_Z 2
_cell_length_a 12.339(4)
_cell_length_b 12.339(4)
_cell_length_c 9.339(3)
_cell_measurement_reflns_used 11219
_cell_measurement_temperature 293.1
_cell_measurement_theta_max 27.5
_cell_measurement_theta_min 3.3
_cell_volume 1231.4(7)
_computing_cell_refinement PROCESS-AUTO
_computing_data_collection PROCESS-AUTO
_computing_data_reduction CrystalStructure
_computing_publication_material 'CrystalStructure 3.8'
_computing_structure_refinement SHELXL
_computing_structure_solution SIR2002
_diffrn_detector_area_resol_mean 10.00
_diffrn_measured_fraction_theta_full 0.998
_diffrn_measured_fraction_theta_max 0.998
_diffrn_measurement_device_type 'Rigaku RAXIS-RAPID'
_diffrn_measurement_method \w
_diffrn_radiation_type 'Mo K\a'
_diffrn_radiation_wavelength 0.71075
_diffrn_reflns_av_R_equivalents 0.032
_diffrn_reflns_limit_h_max 16
_diffrn_reflns_limit_h_min -16
_diffrn_reflns_limit_k_max 16
_diffrn_reflns_limit_k_min -16
_diffrn_reflns_limit_l_max 11
_diffrn_reflns_limit_l_min -12
_diffrn_reflns_number 12117
_diffrn_reflns_theta_full 27.48
_diffrn_reflns_theta_max 27.48
_exptl_absorpt_coefficient_mu 3.185
_exptl_absorpt_correction_T_max 0.385
_exptl_absorpt_correction_T_min 0.330
_exptl_absorpt_correction_type numerical
_exptl_absorpt_process_details
;
    Higashi, T. (1999). Program for Absorption Correction.
    Rigaku Corporation, Tokyo, Japan.
;
_exptl_crystal_colour red
_exptl_crystal_density_diffrn 1.698
_exptl_crystal_description unknown
_exptl_crystal_F_000 640.00
_exptl_crystal_size_max 0.30
_exptl_crystal_size_mid 0.30
_exptl_crystal_size_min 0.30
_refine_diff_density_max 1.49
_refine_diff_density_min -1.91
_refine_ls_abs_structure_details 'Flack, H. D. (1983), Acta Cryst. A39, 876-881.  1745 Friedel Pairs'
_refine_ls_abs_structure_Flack 0.05(3)
_refine_ls_extinction_method none
_refine_ls_goodness_of_fit_ref 1.086
_refine_ls_hydrogen_treatment refall
_refine_ls_number_parameters 215
_refine_ls_number_reflns 3616
_refine_ls_R_factor_gt 0.0832
_refine_ls_shift/su_max 0.0050
_refine_ls_structure_factor_coef Fsqd
_refine_ls_weighting_details 'w = 1/[\s^2^(Fo^2^)+(0.1882P)^2^+1.3679P] where P=(Fo^2^+2Fc^2^)/3'
_refine_ls_weighting_scheme calc
_refine_ls_wR_factor_ref 0.2454
_reflns_number_gt 3374
_reflns_number_total 3616
_reflns_threshold_expression F^2^>2.0\s(F^2^)
_cod_data_source_file ic0702862B2B-file001_1.cif
_cod_data_source_block '_051014n'
_cod_original_formula_sum 'C18 H30.50 Br1.50 Co N10 O4 '
_cod_database_code 4327258

loop_
_symmetry_equiv_pos_site_id
_symmetry_equiv_pos_as_xyz
1 +X,+Y,+Z
2 -Y,+X-Y,+Z
3 -X+Y,-X,+Z

loop_
_atom_site_label
_atom_site_type_symbol
_atom_site_fract_x
_atom_site_fract_y
_atom_site_fract_z
_atom_site_U_iso_or_equiv
_atom_site_adp_type
_atom_site_occupancy
_atom_site_symmetry_multiplicity
_atom_site_calc_flag
_atom_site_refinement_flags
Br(1) Br 0.3337(2) 0.9318(2) 0.6343(3) 0.1341(8) Uani 1.00 1 d .
Co(1) Co 0.0000 0.0000 0.03940(10) 0.0222(3) Uani 1.00 3 d SP
Co(2) Co 0.6667 0.3333 0.22877(11) 0.0223(3) Uani 1.00 3 d SP
O(1) O 0.3333 0.6667 0.647(3) 0.145(8) Uiso 1.00 3 d SP
O(2) O 0.3331(14) 0.7437(10) 1.1325(13) 0.026(2) Uani 0.33 1 d P
O(3) O 0.2868(11) 0.8036(11) 0.333(2) 0.159(7) Uani 1.00 1 d .
O(4) O 0.3777(11) 0.8541(12) 0.935(2) 0.168(8) Uani 1.00 1 d .
N(1) N 0.0000 0.0000 0.4057(12) 0.042(2) Uani 1.00 3 d SP
N(2) N 0.0412(5) 0.1541(4) 0.1451(5) 0.0284(9) Uani 1.00 1 d .
N(3) N 0.1367(5) 0.1143(5) -0.0745(5) 0.0286(10) Uani 1.00 1 d .
N(4) N 0.2746(5) 0.2330(5) -0.2367(6) 0.0376(12) Uani 1.00 1 d .
N(5) N 0.6667 0.3333 -0.1324(13) 0.044(2) Uani 1.00 3 d SP
N(6) N 0.5528(4) 0.1793(4) 0.1231(5) 0.0272(9) Uani 1.00 1 d .
N(7) N 0.6886(4) 0.2186(5) 0.3427(5) 0.0276(9) Uani 1.00 1 d .
N(8) N 0.7082(5) 0.1005(6) 0.5055(6) 0.0384(12) Uani 1.00 1 d .
C(1) C 0.0152(7) 0.1234(7) 0.4077(6) 0.0403(15) Uani 1.00 1 d .
C(2) C -0.0263(7) 0.1605(6) 0.2733(6) 0.0360(14) Uani 1.00 1 d .
C(3) C 0.1262(6) 0.2536(7) 0.0878(7) 0.0333(14) Uani 1.00 1 d .
C(4) C 0.1869(6) 0.2386(6) -0.0361(6) 0.0332(12) Uani 1.00 1 d .
C(5) C 0.1942(7) 0.1143(7) -0.1970(7) 0.0366(14) Uani 1.00 1 d .
C(6) C 0.2704(6) 0.3110(7) -0.1386(8) 0.0411(14) Uani 1.00 1 d .
C(7) C 0.5575(7) 0.2099(7) -0.1389(7) 0.0394(14) Uani 1.00 1 d .
C(8) C 0.4810(6) 0.1733(6) -0.0059(6) 0.0356(13) Uani 1.00 1 d .
C(9) C 0.5395(6) 0.0796(7) 0.1768(8) 0.0336(14) Uani 1.00 1 d .
C(10) C 0.6167(6) 0.0959(6) 0.3052(6) 0.0327(12) Uani 1.00 1 d .
C(11) C 0.7471(7) 0.2178(7) 0.4657(7) 0.0377(15) Uani 1.00 1 d .
C(12) C 0.6265(6) 0.0229(6) 0.4076(8) 0.0389(14) Uani 1.00 1 d .
H(1) H 0.3127 0.2523 -0.3234 0.041 Uiso 1.00 1 c R
H(2) H 0.1029 0.1835 0.4240 0.048 Uiso 1.00 1 c R
H(3) H -0.0316 0.1289 0.4880 0.048 Uiso 1.00 1 c R
H(4) H -0.1155 0.1053 0.2602 0.043 Uiso 1.00 1 c R
H(5) H -0.0114 0.2451 0.2839 0.043 Uiso 1.00 1 c R
H(6) H 0.1483 0.3322 0.1239 0.040 Uiso 1.00 1 c R
H(7) H 0.1804 0.0432 -0.2466 0.044 Uiso 1.00 1 c R
H(8) H 0.3159 0.3980 -0.1406 0.049 Uiso 1.00 1 c R
H(9) H 0.5841 0.1494 -0.1575 0.047 Uiso 1.00 1 c R
H(10) H 0.5056 0.2069 -0.2185 0.047 Uiso 1.00 1 c R
H(11) H 0.4466 0.2281 0.0071 0.043 Uiso 1.00 1 c R
H(12) H 0.4116 0.0886 -0.0167 0.043 Uiso 1.00 1 c R
H(13) H 0.4849 0.0013 0.1385 0.040 Uiso 1.00 1 c R
H(14) H 0.8057 0.2887 0.5147 0.045 Uiso 1.00 1 c R
H(15) H 0.5846 -0.0641 0.4094 0.047 Uiso 1.00 1 c R

loop_
_atom_site_aniso_label
_atom_site_aniso_U_11
_atom_site_aniso_U_22
_atom_site_aniso_U_33
_atom_site_aniso_U_12
_atom_site_aniso_U_13
_atom_site_aniso_U_23
Br(1) 0.1336(17) 0.1064(14) 0.1716(19) 0.0668(13) 0.0239(14) 0.0096(14)
Co(1) 0.0262(4) 0.0262(4) 0.0142(6) 0.0131(2) 0.0000 0.0000
Co(2) 0.0262(4) 0.0262(4) 0.0145(5) 0.0131(2) 0.0000 0.0000
O(2) 0.052(5) 0.012(5) 0.033(5) 0.031(5) -0.016(4) -0.010(3)
O(3) 0.073(6) 0.082(7) 0.32(2) 0.034(5) -0.053(10) -0.014(10)
O(4) 0.066(6) 0.079(7) 0.35(2) 0.031(5) -0.032(10) 0.005(11)
N(1) 0.050(3) 0.050(3) 0.028(5) 0.0249(19) 0.0000 0.0000
N(2) 0.035(2) 0.033(2) 0.022(2) 0.021(2) 0.0021(19) -0.0029(18)
N(3) 0.032(2) 0.034(2) 0.023(2) 0.018(2) 0.0001(18) -0.0024(18)
N(4) 0.040(2) 0.043(3) 0.030(2) 0.021(2) 0.014(2) 0.009(2)
N(5) 0.048(3) 0.048(3) 0.036(6) 0.0238(19) 0.0000 0.0000
N(6) 0.029(2) 0.033(2) 0.017(2) 0.0142(19) -0.0067(17) -0.0041(17)
N(7) 0.032(2) 0.035(2) 0.018(2) 0.018(2) -0.0026(18) -0.0017(18)
N(8) 0.043(2) 0.045(3) 0.031(2) 0.025(2) -0.003(2) 0.008(2)
C(1) 0.054(4) 0.052(3) 0.015(2) 0.026(3) 0.000(2) -0.010(2)
C(2) 0.047(3) 0.036(3) 0.029(3) 0.023(2) 0.015(2) -0.002(2)
C(3) 0.038(3) 0.036(3) 0.031(3) 0.022(2) 0.003(2) -0.003(2)
C(4) 0.038(3) 0.034(3) 0.026(3) 0.017(2) 0.006(2) -0.000(2)
C(5) 0.036(3) 0.052(4) 0.023(3) 0.022(3) 0.005(2) 0.001(2)
C(6) 0.036(3) 0.040(3) 0.044(3) 0.016(2) 0.011(2) 0.015(2)
C(7) 0.044(3) 0.053(3) 0.021(2) 0.024(3) -0.012(2) -0.007(2)
C(8) 0.034(3) 0.041(3) 0.029(3) 0.017(2) -0.016(2) -0.005(2)
C(9) 0.032(3) 0.034(3) 0.032(3) 0.014(2) -0.006(2) -0.002(2)
C(10) 0.038(3) 0.038(3) 0.024(2) 0.020(2) -0.005(2) 0.000(2)
C(11) 0.048(3) 0.050(4) 0.021(3) 0.030(3) -0.005(2) 0.002(2)
C(12) 0.040(3) 0.039(3) 0.041(3) 0.022(2) 0.001(2) 0.011(2)

loop_
_atom_type_symbol
_atom_type_description
_atom_type_scat_dispersion_real
_atom_type_scat_dispersion_imag
_atom_type_scat_source
C C 0.003 0.002
;
International Tables for Crystallography
(1992, Vol. C, Tables 4.2.6.8 and 6.1.1.4)
;
H H 0.000 0.000
;
International Tables for Crystallography
(1992, Vol. C, Table 6.1.1.4)
;
N N 0.006 0.003
;
International Tables for Crystallography
(1992, Vol. C, Tables 4.2.6.8 and 6.1.1.4)
;
Co Co 0.349 0.972
;
International Tables for Crystallography
(1992, Vol. C, Tables 4.2.6.8 and 6.1.1.4)
;
O O 0.011 0.006
;
International Tables for Crystallography
(1992, Vol. C, Tables 4.2.6.8 and 6.1.1.4)
;
Br Br -0.290 2.459
;
International Tables for Crystallography
(1992, Vol. C, Tables 4.2.6.8 and 6.1.1.4)
;

loop_
_geom_angle_atom_site_label_1
_geom_angle_atom_site_label_2
_geom_angle_atom_site_label_3
_geom_angle
_geom_angle_publ_flag
_geom_angle_site_symmetry_1
_geom_angle_site_symmetry_3
N(2) Co(1) N(2) 97.1(2) yes . 2_555
N(2) Co(1) N(2) 97.1(2) yes . 3_555
N(2) Co(1) N(3) 81.9(2) yes . .
N(2) Co(1) N(3) 89.5(2) yes . 2_555
N(2) Co(1) N(3) 173.4(2) yes . 3_555
N(2) Co(1) N(2) 97.1(2) yes 2_555 3_555
N(2) Co(1) N(3) 173.4(2) yes 2_555 .
N(2) Co(1) N(3) 81.9(2) yes 2_555 2_555
N(2) Co(1) N(3) 89.5(2) yes 2_555 3_555
N(2) Co(1) N(3) 89.5(2) yes 3_555 .
N(2) Co(1) N(3) 173.4(2) yes 3_555 2_555
N(2) Co(1) N(3) 81.9(2) yes 3_555 3_555
N(3) Co(1) N(3) 91.5(2) yes . 2_555
N(3) Co(1) N(3) 91.5(2) yes . 3_555
N(3) Co(1) N(3) 91.5(2) yes 2_555 3_555
N(6) Co(2) N(6) 97.1(2) yes . 2_655
N(6) Co(2) N(6) 97.1(2) yes . 3_665
N(6) Co(2) N(7) 82.0(2) yes . .
N(6) Co(2) N(7) 173.5(2) yes . 2_655
N(6) Co(2) N(7) 89.4(2) yes . 3_665
N(6) Co(2) N(6) 97.1(2) yes 2_655 3_665
N(6) Co(2) N(7) 89.4(2) yes 2_655 .
N(6) Co(2) N(7) 82.0(2) yes 2_655 2_655
N(6) Co(2) N(7) 173.4(2) yes 2_655 3_665
N(6) Co(2) N(7) 173.4(2) yes 3_665 .
N(6) Co(2) N(7) 89.4(2) yes 3_665 2_655
N(6) Co(2) N(7) 81.9(2) yes 3_665 3_665
N(7) Co(2) N(7) 91.5(2) yes . 2_655
N(7) Co(2) N(7) 91.5(2) yes . 3_665
N(7) Co(2) N(7) 91.5(2) yes 2_655 3_665
O(2) O(2) O(2) 60.0(9) yes 2_665 3_565
C(1) N(1) C(1) 120.0(5) yes . 2_555
C(1) N(1) C(1) 120.0(4) yes . 3_555
C(1) N(1) C(1) 120.0(5) yes 2_555 3_555
Co(1) N(2) C(2) 125.1(3) yes . .
Co(1) N(2) C(3) 114.4(5) yes . .
C(2) N(2) C(3) 120.2(6) yes . .
Co(1) N(3) C(4) 114.7(4) yes . .
Co(1) N(3) C(5) 138.7(4) yes . .
C(4) N(3) C(5) 106.0(5) yes . .
C(5) N(4) C(6) 108.6(6) yes . .
C(7) N(5) C(7) 119.8(5) yes . 2_655
C(7) N(5) C(7) 119.8(5) yes . 3_665
C(7) N(5) C(7) 119.8(4) yes 2_655 3_665
Co(2) N(6) C(8) 125.3(4) yes . .
Co(2) N(6) C(9) 115.1(4) yes . .
C(8) N(6) C(9) 119.6(5) yes . .
Co(2) N(7) C(10) 115.4(4) yes . .
Co(2) N(7) C(11) 139.0(5) yes . .
C(10) N(7) C(11) 105.1(6) yes . .
C(11) N(8) C(12) 108.6(6) yes . .
N(1) C(1) C(2) 115.2(6) yes . .
N(2) C(2) C(1) 111.7(7) yes . .
N(2) C(3) C(4) 116.5(7) yes . .
N(3) C(4) C(3) 112.2(5) yes . .
N(3) C(4) C(6) 108.5(6) yes . .
C(3) C(4) C(6) 138.7(7) yes . .
N(3) C(5) N(4) 109.7(7) yes . .
N(4) C(6) C(4) 107.2(6) yes . .
N(5) C(7) C(8) 113.7(7) yes . .
N(6) C(8) C(7) 113.1(6) yes . .
N(6) C(9) C(10) 115.4(5) yes . .
N(7) C(10) C(9) 112.0(6) yes . .
N(7) C(10) C(12) 109.3(5) yes . .
C(9) C(10) C(12) 138.0(5) yes . .
N(7) C(11) N(8) 109.9(5) yes . .
N(8) C(12) C(10) 106.9(6) yes . .
C(5) N(4) H(1) 122.4 no . .
C(6) N(4) H(1) 128.3 no . .
N(1) C(1) H(2) 108.5 no . .
N(1) C(1) H(3) 108.5 no . .
C(2) C(1) H(2) 108.5 no . .
C(2) C(1) H(3) 108.5 no . .
H(2) C(1) H(3) 107.5 no . .
N(2) C(2) H(4) 109.3 no . .
N(2) C(2) H(5) 109.3 no . .
C(1) C(2) H(4) 109.3 no . .
C(1) C(2) H(5) 109.3 no . .
H(4) C(2) H(5) 107.9 no . .
N(2) C(3) H(6) 121.7 no . .
C(4) C(3) H(6) 121.8 no . .
N(3) C(5) H(7) 125.2 no . .
N(4) C(5) H(7) 125.2 no . .
N(4) C(6) H(8) 126.4 no . .
C(4) C(6) H(8) 126.4 no . .
N(5) C(7) H(9) 108.8 no . .
N(5) C(7) H(10) 108.8 no . .
C(8) C(7) H(9) 108.8 no . .
C(8) C(7) H(10) 108.8 no . .
H(9) C(7) H(10) 107.7 no . .
N(6) C(8) H(11) 109.0 no . .
N(6) C(8) H(12) 108.9 no . .
C(7) C(8) H(11) 108.9 no . .
C(7) C(8) H(12) 108.9 no . .
H(11) C(8) H(12) 107.8 no . .
N(6) C(9) H(13) 122.3 no . .
C(10) C(9) H(13) 122.3 no . .
N(7) C(11) H(14) 125.0 no . .
N(8) C(11) H(14) 125.0 no . .
N(8) C(12) H(15) 126.5 no . .
C(10) C(12) H(15) 126.5 no . .

loop_
_geom_bond_atom_site_label_1
_geom_bond_atom_site_label_2
_geom_bond_distance
_geom_bond_publ_flag
_geom_bond_site_symmetry_2
Co(1) N(2) 1.970(5) yes .
Co(1) N(2) 1.970(4) yes 2_555
Co(1) N(2) 1.970(6) yes 3_555
Co(1) N(3) 1.894(4) yes .
Co(1) N(3) 1.894(6) yes 2_555
Co(1) N(3) 1.894(6) yes 3_555
Co(2) N(6) 1.972(4) yes .
Co(2) N(6) 1.972(5) yes 2_655
Co(2) N(6) 1.972(6) yes 3_665
Co(2) N(7) 1.895(6) yes .
Co(2) N(7) 1.895(4) yes 2_655
Co(2) N(7) 1.895(5) yes 3_665
O(2) O(2) 1.649(15) yes 2_665
O(2) O(2) 1.65(2) yes 3_565
N(1) C(1) 1.438(9) yes .
N(1) C(1) 1.438(6) yes 2_555
N(1) C(1) 1.438(10) yes 3_555
N(2) C(2) 1.484(9) yes .
N(2) C(3) 1.268(7) yes .
N(3) C(4) 1.384(9) yes .
N(3) C(5) 1.346(9) yes .
N(4) C(5) 1.346(9) yes .
N(4) C(6) 1.348(11) yes .
N(5) C(7) 1.444(6) yes .
N(5) C(7) 1.444(9) yes 2_655
N(5) C(7) 1.444(10) yes 3_665
N(6) C(8) 1.475(9) yes .
N(6) C(9) 1.261(11) yes .
N(7) C(10) 1.364(8) yes .
N(7) C(11) 1.360(9) yes .
N(8) C(11) 1.330(11) yes .
N(8) C(12) 1.343(8) yes .
C(1) C(2) 1.511(11) yes .
C(3) C(4) 1.440(11) yes .
C(4) C(6) 1.362(9) yes .
C(7) C(8) 1.487(9) yes .
C(9) C(10) 1.482(10) yes .
C(10) C(12) 1.359(11) yes .
N(4) H(1) 0.907 no .
C(1) H(2) 0.970 no .
C(1) H(3) 0.970 no .
C(2) H(4) 0.970 no .
C(2) H(5) 0.970 no .
C(3) H(6) 0.930 no .
C(5) H(7) 0.930 no .
C(6) H(8) 0.930 no .
C(7) H(9) 0.970 no .
C(7) H(10) 0.970 no .
C(8) H(11) 0.970 no .
C(8) H(12) 0.970 no .
C(9) H(13) 0.930 no .
C(11) H(14) 0.930 no .
C(12) H(15) 0.930 no .

loop_
_geom_contact_atom_site_label_1
_geom_contact_atom_site_label_2
_geom_contact_distance
_geom_contact_site_symmetry_2
Br(1) O(1) 3.272(3) .
Br(1) O(3) 3.14(2) .
Br(1) O(4) 3.10(2) .
O(1) Br(1) 3.272(3) .
O(1) Br(1) 3.272(2) 2_665
O(1) Br(1) 3.272(3) 3_565
O(1) O(3) 3.58(3) .
O(1) O(3) 3.58(3) 2_665
O(1) O(3) 3.58(3) 3_565
O(1) O(4) 3.41(3) .
O(1) O(4) 3.41(3) 2_665
O(1) O(4) 3.41(3) 3_565
O(2) O(3) 2.19(2) 1_556
O(2) O(3) 3.35(2) 2_666
O(2) O(3) 3.10(2) 3_566
O(2) O(4) 2.19(2) .
O(2) O(4) 3.14(2) 2_665
O(2) O(4) 3.38(2) 3_565
O(3) Br(1) 3.14(2) .
O(3) O(1) 3.58(3) .
O(3) O(2) 2.19(2) 1_554
O(3) O(2) 3.10(2) 2_664
O(3) O(2) 3.35(2) 3_564
O(3) O(3) 3.53(2) 2_665
O(3) O(3) 3.53(2) 3_565
O(3) C(2) 3.57(2) 3_565
O(3) C(3) 3.40(2) 3_565
O(3) C(9) 3.580(14) 1_565
O(3) C(12) 3.429(13) 2_555
O(4) Br(1) 3.10(2) .
O(4) O(1) 3.41(3) .
O(4) O(2) 2.19(2) .
O(4) O(2) 3.38(2) 2_665
O(4) O(2) 3.14(2) 3_565
O(4) C(3) 3.52(2) 3_566
O(4) C(6) 3.454(16) 2_666
O(4) C(8) 3.524(17) 1_566
O(4) C(9) 3.356(19) 1_566
N(4) N(8) 2.716(8) 3_664
N(8) N(4) 2.716(9) 2_656
C(2) O(3) 3.573(13) 2_665
C(3) O(3) 3.40(2) 2_665
C(3) O(4) 3.52(2) 2_664
C(6) O(4) 3.454(14) 3_564
C(8) O(4) 3.524(17) 1_544
C(9) O(3) 3.580(14) 1_545
C(9) O(4) 3.356(19) 1_544
C(12) O(3) 3.429(16) 3_555
Br(1) H(2) 3.529 3_565
Br(1) H(3) 3.253 3_565
Br(1) H(7) 3.050 1_566
Br(1) H(9) 3.498 1_566
Br(1) H(10) 3.272 1_566
Br(1) H(14) 3.027 3_675
O(2) H(6) 2.761 3_566
O(2) H(13) 2.767 1_566
O(3) H(2) 3.386 3_565
O(3) H(5) 2.806 3_565
O(3) H(6) 2.552 3_565
O(3) H(13) 3.041 1_565
O(3) H(15) 3.269 1_565
O(3) H(15) 2.543 2_555
O(4) H(6) 2.957 3_566
O(4) H(8) 2.570 2_666
O(4) H(8) 3.249 3_566
O(4) H(9) 3.351 1_566
O(4) H(12) 2.745 1_566
O(4) H(13) 2.500 1_566
N(2) H(12) 3.539 2_555
N(3) H(11) 3.436 .
N(4) H(3) 3.356 3_554
N(4) H(9) 3.228 3_665
N(4) H(10) 3.029 .
N(4) H(11) 3.134 .
N(6) H(5) 3.514 3_555
N(7) H(4) 3.432 1_655
N(7) H(5) 3.593 1_655
N(8) H(1) 1.809 2_656
N(8) H(2) 3.216 2_655
N(8) H(3) 3.054 1_655
N(8) H(4) 3.139 1_655
N(8) H(10) 3.340 2_656
C(1) H(7) 3.331 2_556
C(3) H(12) 3.314 2_555
C(4) H(11) 3.295 .
C(5) H(3) 3.073 3_554
C(5) H(10) 3.424 .
C(5) H(11) 3.306 .
C(5) H(12) 3.314 .
C(6) H(9) 3.200 3_665
C(6) H(11) 3.138 .
C(7) H(14) 3.343 3_664
C(9) H(5) 3.311 3_555
C(10) H(4) 3.274 1_655
C(11) H(1) 2.768 2_656
C(11) H(3) 3.420 1_655
C(11) H(4) 3.292 1_655
C(11) H(5) 3.297 1_655
C(11) H(10) 3.074 2_656
C(12) H(1) 2.841 2_656
C(12) H(2) 3.185 2_655
C(12) H(4) 3.134 1_655
H(1) N(8) 1.809 3_664
H(1) C(11) 2.768 3_664
H(1) C(12) 2.841 3_664
H(1) H(2) 3.284 1_554
H(1) H(3) 2.988 3_554
H(1) H(9) 3.147 3_665
H(1) H(10) 2.876 .
H(1) H(11) 3.583 .
H(1) H(14) 2.952 3_664
H(1) H(15) 3.089 3_664
H(2) Br(1) 3.529 2_665
H(2) O(3) 3.386 2_665
H(2) N(8) 3.216 3_665
H(2) C(12) 3.185 3_665
H(2) H(1) 3.284 1_556
H(2) H(7) 3.465 2_556
H(2) H(15) 2.971 3_665
H(3) Br(1) 3.253 2_665
H(3) N(4) 3.356 2_556
H(3) N(8) 3.054 1_455
H(3) C(5) 3.073 2_556
H(3) C(11) 3.420 1_455
H(3) H(1) 2.988 2_556
H(3) H(7) 2.487 2_556
H(3) H(14) 3.455 1_455
H(4) N(7) 3.432 1_455
H(4) N(8) 3.139 1_455
H(4) C(10) 3.274 1_455
H(4) C(11) 3.292 1_455
H(4) C(12) 3.134 1_455
H(4) H(11) 3.377 2_555
H(4) H(15) 3.502 1_455
H(5) O(3) 2.806 2_665
H(5) N(6) 3.514 2_555
H(5) N(7) 3.593 1_455
H(5) C(9) 3.311 2_555
H(5) C(11) 3.297 1_455
H(5) H(12) 3.261 2_555
H(5) H(13) 3.186 2_555
H(5) H(14) 3.353 1_455
H(6) O(2) 2.761 2_664
H(6) O(3) 2.552 2_665
H(6) O(4) 2.957 2_664
H(6) H(12) 3.154 2_555
H(6) H(13) 3.218 2_555
H(6) H(15) 3.445 3_665
H(7) Br(1) 3.050 1_544
H(7) C(1) 3.331 3_554
H(7) H(2) 3.465 3_554
H(7) H(3) 2.487 3_554
H(7) H(10) 3.484 .
H(7) H(12) 3.385 .
H(8) O(4) 3.249 2_664
H(8) O(4) 2.570 3_564
H(8) H(9) 2.977 3_665
H(8) H(11) 3.503 .
H(8) H(13) 3.380 3_665
H(9) Br(1) 3.498 1_544
H(9) O(4) 3.351 1_544
H(9) N(4) 3.228 2_655
H(9) C(6) 3.200 2_655
H(9) H(1) 3.147 2_655
H(9) H(8) 2.977 2_655
H(9) H(14) 3.454 3_664
H(10) Br(1) 3.272 1_544
H(10) N(4) 3.029 .
H(10) N(8) 3.340 3_664
H(10) C(5) 3.424 .
H(10) C(11) 3.074 3_664
H(10) H(1) 2.876 .
H(10) H(7) 3.484 .
H(10) H(14) 2.503 3_664
H(11) N(3) 3.436 .
H(11) N(4) 3.134 .
H(11) C(4) 3.295 .
H(11) C(5) 3.306 .
H(11) C(6) 3.138 .
H(11) H(1) 3.583 .
H(11) H(4) 3.377 3_555
H(11) H(8) 3.503 .
H(12) O(4) 2.745 1_544
H(12) N(2) 3.539 3_555
H(12) C(3) 3.314 3_555
H(12) C(5) 3.314 .
H(12) H(5) 3.261 3_555
H(12) H(6) 3.154 3_555
H(12) H(7) 3.385 .
H(13) O(2) 2.767 1_544
H(13) O(3) 3.041 1_545
H(13) O(4) 2.500 1_544
H(13) H(5) 3.186 3_555
H(13) H(6) 3.218 3_555
H(13) H(8) 3.380 2_655
H(14) Br(1) 3.027 2_765
H(14) C(7) 3.343 2_656
H(14) H(1) 2.952 2_656
H(14) H(3) 3.455 1_655
H(14) H(5) 3.353 1_655
H(14) H(9) 3.454 2_656
H(14) H(10) 2.503 2_656
H(15) O(3) 3.269 1_545
H(15) O(3) 2.543 3_555
H(15) H(1) 3.089 2_656
H(15) H(2) 2.971 2_655
H(15) H(4) 3.502 1_655
H(15) H(6) 3.445 2_655

loop_
_geom_hbond_atom_site_label_D
_geom_hbond_atom_site_label_H
_geom_hbond_atom_site_label_A
_geom_hbond_site_symmetry_A
_geom_hbond_distance_DA
_geom_hbond_distance_DH
_geom_hbond_distance_HA
_geom_hbond_angle_DHA
_geom_hbond_publ_flag
N(4) H(1) N(8) 3_664 2.716(8) 0.907 1.809 178.7 no
